data_4035755
loop_
_publ_author_name
'Jurczak, Janusz'
'Sobczuk, Adam'
'Da Browa, Kajetan'
'Lindner, Marcin'
'Niedba\/la, Patryk'

_publ_section_title
;
 An Indirect Synthetic Approach toward Conformationally Constrained
 20-Membered Unclosed Cryptands via Late-Stage Installation of
 Intraannular Substituents.
;
_journal_issue 21
_journal_name_full 'The Journal of organic chemistry'
_journal_page_first 13560
_journal_page_last 13567
_journal_paper_doi 10.1021/acs.joc.8b02160
_journal_volume 83
_journal_year 2018
_chemical_formula_sum 'C28 H28 Cl2 N2 O8'
_chemical_formula_weight 591.42
_space_group_IT_number 2
_space_group_name_Hall '-P 1'
_space_group_name_H-M_alt 'P -1'
_symmetry_cell_setting triclinic
_symmetry_space_group_name_H-M 'P -1'
_atom_sites_solution_hydrogens geom
_atom_sites_solution_primary direct
_atom_sites_solution_secondary difmap
_audit_creation_method SHELXL-97
_cell_angle_alpha 98.230(3)
_cell_angle_beta 100.885(3)
_cell_angle_gamma 102.672(3)
_cell_formula_units_Z 2
_cell_length_a 10.0889(3)
_cell_length_b 10.3082(4)
_cell_length_c 13.8457(5)
_cell_measurement_reflns_used 24765
_cell_measurement_temperature 100(2)
_cell_measurement_theta_max 28.70
_cell_measurement_theta_min 2.89
_cell_volume 1353.74(9)
_computing_cell_refinement
;
CrysAlis RED, Oxford Diffraction Ltd.,
Version 1.171.27p5 beta
;
_computing_data_collection
;
CrysAlis CCD, Oxford Diffraction Ltd.,
Version 1.171.27p5 beta
;
_computing_data_reduction
;
CrysAlis RED, Oxford Diffraction Ltd.,
Version 1.171.27p5 beta
;
_computing_molecular_graphics 'Diamond 1.2'
_computing_publication_material SHELXTL-97
_computing_structure_refinement 'SHELXL-97 (Sheldrick, 1997)'
_computing_structure_solution 'SHELXS-97 (Sheldrick, 1990)'
_diffrn_ambient_temperature 100(2)
_diffrn_detector_area_resol_mean 8.6479
_diffrn_measured_fraction_theta_full 0.973
_diffrn_measured_fraction_theta_max 0.925
_diffrn_measurement_device_type KM4CCD
_diffrn_measurement_method 'omega scan'
_diffrn_radiation_monochromator graphite
_diffrn_radiation_source 'fine-focus sealed tube'
_diffrn_radiation_type MoK\a
_diffrn_radiation_wavelength 0.71073
_diffrn_reflns_av_R_equivalents 0.0152
_diffrn_reflns_av_sigmaI/netI 0.0183
_diffrn_reflns_limit_h_max 13
_diffrn_reflns_limit_h_min -13
_diffrn_reflns_limit_k_max 13
_diffrn_reflns_limit_k_min -13
_diffrn_reflns_limit_l_max 17
_diffrn_reflns_limit_l_min -18
_diffrn_reflns_number 24765
_diffrn_reflns_theta_full 28.00
_diffrn_reflns_theta_max 28.70
_diffrn_reflns_theta_min 2.89
_diffrn_standards_decay_% 2
_diffrn_standards_interval_count '50 frames'
_diffrn_standards_interval_time '3500 sec'
_diffrn_standards_number '1 frame'
_exptl_absorpt_coefficient_mu 0.295
_exptl_absorpt_correction_T_max 0.96
_exptl_absorpt_correction_T_min 0.84
_exptl_absorpt_correction_type empirical
_exptl_absorpt_process_details
;
SCALE3 ABSPACK - An Oxford Diffraction program (C)
2005 Oxford Diffraction Ltd.
;
_exptl_crystal_colour colourless
_exptl_crystal_density_diffrn 1.451
_exptl_crystal_density_method 'not measured'
_exptl_crystal_description prismatic
_exptl_crystal_F_000 616
_exptl_crystal_size_max 0.62
_exptl_crystal_size_mid 0.20
_exptl_crystal_size_min 0.14
_refine_diff_density_max 0.415
_refine_diff_density_min -0.360
_refine_diff_density_rms 0.059
_refine_ls_extinction_coef 0.0051(14)
_refine_ls_extinction_expression Fc^*^=kFc[1+0.001xFc^2^\l^3^/sin(2\q)]^-1/4^
_refine_ls_extinction_method SHELXL
_refine_ls_goodness_of_fit_ref 1.094
_refine_ls_hydrogen_treatment refall
_refine_ls_matrix_type full
_refine_ls_number_parameters 474
_refine_ls_number_reflns 6467
_refine_ls_number_restraints 0
_refine_ls_restrained_S_all 1.094
_refine_ls_R_factor_all 0.0403
_refine_ls_R_factor_gt 0.0330
_refine_ls_shift/su_max 0.001
_refine_ls_shift/su_mean 0.000
_refine_ls_structure_factor_coef Fsqd
_refine_ls_weighting_details 'calc w=1/[\s^2^(Fo^2^)+(0.0718P)^2^+0.1262P] where P=(Fo^2^+2Fc^2^)/3'
_refine_ls_weighting_scheme calc
_refine_ls_wR_factor_gt 0.0986
_refine_ls_wR_factor_ref 0.1100
_reflns_number_gt 5421
_reflns_number_total 6467
_reflns_threshold_expression >2sigma(I)
_cod_data_source_file jo8b02160_si_003.cif
_cod_data_source_block UC20
_cod_depositor_comments
;
The following automatic conversions were performed:

data item '_symmetry_cell_setting' value 'Triclinic' was changed to
'triclinic' in accordance with the
/home/data/users/saulius/crontab/automatic-downloads/current/ACS/lib/dictionaries/cif_core.dic
dictionary named 'cif_core.dic' version 2.4.2 last updated on
2011-04-26.

Automatic conversion script
Id: cif_fix_values 6909 2019-04-08 15:41:33Z antanas 
;
_cod_original_cell_volume 1353.74(8)
_cod_original_sg_symbol_H-M P-1
_cod_database_code 4035755

loop_
_symmetry_equiv_pos_as_xyz
'x, y, z'
'-x, -y, -z'

loop_
_atom_site_label
_atom_site_type_symbol
_atom_site_fract_x
_atom_site_fract_y
_atom_site_fract_z
_atom_site_U_iso_or_equiv
_atom_site_adp_type
_atom_site_occupancy
_atom_site_symmetry_multiplicity
_atom_site_calc_flag
Cl1 Cl 0.18060(4) 1.05465(5) 0.00230(3) 0.03387(12) Uani 1 1 d
Cl2 Cl 0.70136(3) 1.09118(4) 0.21991(3) 0.03135(11) Uani 1 1 d
O1 O 0.12846(9) 0.82634(9) 0.18863(7) 0.0199(2) Uani 1 1 d
O2 O -0.07743(10) 0.48804(9) 0.10405(8) 0.0225(2) Uani 1 1 d
O3 O 0.44465(9) 0.57811(9) 0.18401(7) 0.0181(2) Uani 1 1 d
O4 O 0.66863(9) 0.94891(9) 0.45164(7) 0.0186(2) Uani 1 1 d
O5 O 0.69980(10) 1.42984(9) 0.55807(7) 0.0190(2) Uani 1 1 d
O6 O 0.44657(9) 1.23897(9) 0.33964(6) 0.01514(19) Uani 1 1 d
O7 O 0.38687(9) 0.98009(8) 0.24928(6) 0.01396(19) Uani 1 1 d
O8 O 0.90778(10) 0.60633(10) 0.38487(8) 0.0244(2) Uani 1 1 d
N1 N 0.15785(11) 0.58193(11) 0.15341(8) 0.0175(2) Uani 1 1 d
N2 N 0.65115(11) 1.20983(11) 0.47790(8) 0.0160(2) Uani 1 1 d
C1 C 0.13946(13) 0.95721(12) 0.23333(9) 0.0138(2) Uani 1 1 d
C2 C -0.00243(13) 0.72749(13) 0.16338(11) 0.0180(3) Uani 1 1 d
C3 C 0.02354(13) 0.58715(12) 0.13657(9) 0.0158(3) Uani 1 1 d
C4 C 0.20312(14) 0.45736(13) 0.13347(10) 0.0178(3) Uani 1 1 d
C5 C 0.34152(14) 0.46950(13) 0.20527(10) 0.0168(3) Uani 1 1 d
C6 C 0.55951(13) 0.76135(13) 0.32094(10) 0.0159(3) Uani 1 1 d
C7 C 0.55949(13) 0.63927(13) 0.26407(9) 0.0153(2) Uani 1 1 d
C8 C 0.67284(13) 0.57989(13) 0.28186(10) 0.0170(3) Uani 1 1 d
C9 C 0.78851(13) 0.65009(13) 0.35847(10) 0.0166(3) Uani 1 1 d
C10 C 0.79365(13) 0.77670(13) 0.41452(10) 0.0162(3) Uani 1 1 d
C11 C 0.67805(13) 0.83013(12) 0.39623(9) 0.0151(2) Uani 1 1 d
C12 C 0.79686(13) 1.05010(13) 0.49830(10) 0.0170(3) Uani 1 1 d
C13 C 0.75548(14) 1.17135(13) 0.54883(10) 0.0185(3) Uani 1 1 d
C14 C 0.62645(12) 1.33309(12) 0.49270(9) 0.0134(2) Uani 1 1 d
C15 C 0.49559(13) 1.34901(12) 0.42462(9) 0.0145(2) Uani 1 1 d
C16 C 0.27784(12) 1.03704(12) 0.26333(9) 0.0123(2) Uani 1 1 d
C17 C 0.30734(12) 1.17155(12) 0.31379(9) 0.0127(2) Uani 1 1 d
C18 C 0.19789(13) 1.22845(13) 0.33249(9) 0.0146(2) Uani 1 1 d
C19 C 0.06083(13) 1.14808(13) 0.29987(10) 0.0162(3) Uani 1 1 d
C20 C 0.02924(13) 1.01266(13) 0.25084(9) 0.0159(2) Uani 1 1 d
C21 C 0.39577(13) 0.95086(12) 0.14479(9) 0.0154(2) Uani 1 1 d
C22 C 0.44682(12) 1.07807(12) 0.10610(9) 0.0145(2) Uani 1 1 d
C23 C 0.35986(14) 1.13147(14) 0.03935(10) 0.0199(3) Uani 1 1 d
C24 C 0.41081(19) 1.24518(16) 0.00030(11) 0.0298(3) Uani 1 1 d
C25 C 0.5527(2) 1.30908(15) 0.02873(12) 0.0342(4) Uani 1 1 d
C26 C 0.64294(17) 1.26157(15) 0.09541(11) 0.0293(3) Uani 1 1 d
C27 C 0.58859(14) 1.14807(14) 0.13359(10) 0.0198(3) Uani 1 1 d
C28 C 0.90223(16) 0.46636(14) 0.35016(12) 0.0238(3) Uani 1 1 d
H1N H 0.2173(19) 0.6557(18) 0.1702(13) 0.029(5) Uiso 1 1 d
H2N H 0.5945(17) 1.1468(17) 0.4328(13) 0.022(4) Uiso 1 1 d
H2A H -0.0637(17) 0.7420(16) 0.1036(13) 0.022(4) Uiso 1 1 d
H2B H -0.0497(17) 0.7271(16) 0.2177(13) 0.022(4) Uiso 1 1 d
H4A H 0.2082(17) 0.4376(16) 0.0603(13) 0.023(4) Uiso 1 1 d
H4B H 0.1305(18) 0.3812(17) 0.1432(13) 0.029(4) Uiso 1 1 d
H5A H 0.3752(15) 0.3850(15) 0.1944(11) 0.014(3) Uiso 1 1 d
H5B H 0.3331(16) 0.4933(15) 0.2741(12) 0.018(4) Uiso 1 1 d
H6 H 0.4814(17) 0.8016(16) 0.3103(12) 0.019(4) Uiso 1 1 d
H8 H 0.6689(18) 0.4947(17) 0.2414(13) 0.027(4) Uiso 1 1 d
H10 H 0.8674(19) 0.8209(17) 0.4657(14) 0.030(4) Uiso 1 1 d
H12A H 0.8489(16) 1.0753(15) 0.4454(12) 0.016(4) Uiso 1 1 d
H12B H 0.8569(17) 1.0185(16) 0.5499(13) 0.023(4) Uiso 1 1 d
H13A H 0.8377(17) 1.2482(17) 0.5741(12) 0.021(4) Uiso 1 1 d
H13B H 0.7124(17) 1.1457(16) 0.6040(12) 0.019(4) Uiso 1 1 d
H15A H 0.5207(16) 1.4360(16) 0.4056(12) 0.018(4) Uiso 1 1 d
H15B H 0.4242(16) 1.3517(15) 0.4652(11) 0.015(4) Uiso 1 1 d
H18 H 0.2181(16) 1.3197(17) 0.3677(12) 0.020(4) Uiso 1 1 d
H19 H -0.0175(18) 1.1888(16) 0.3112(12) 0.024(4) Uiso 1 1 d
H20 H -0.0683(17) 0.9585(15) 0.2265(12) 0.019(4) Uiso 1 1 d
H21A H 0.3024(16) 0.8946(15) 0.1002(12) 0.017(4) Uiso 1 1 d
H21B H 0.4635(16) 0.8968(15) 0.1439(11) 0.016(4) Uiso 1 1 d
H24 H 0.346(2) 1.277(2) -0.0488(16) 0.045(5) Uiso 1 1 d
H25 H 0.591(2) 1.389(2) 0.0030(16) 0.048(6) Uiso 1 1 d
H26 H 0.740(2) 1.301(2) 0.1138(15) 0.046(6) Uiso 1 1 d
H28A H 0.8863(19) 0.4408(18) 0.2734(15) 0.034(5) Uiso 1 1 d
H28B H 0.823(2) 0.4046(18) 0.3705(14) 0.034(5) Uiso 1 1 d
H28C H 0.987(2) 0.4534(19) 0.3839(15) 0.040(5) Uiso 1 1 d

loop_
_atom_site_aniso_label
_atom_site_aniso_U_11
_atom_site_aniso_U_22
_atom_site_aniso_U_33
_atom_site_aniso_U_23
_atom_site_aniso_U_13
_atom_site_aniso_U_12
Cl1 0.01826(18) 0.0641(3) 0.02212(19) 0.01381(17) 0.00158(14) 0.01543(17)
Cl2 0.01210(17) 0.0502(2) 0.0268(2) -0.00095(16) -0.00072(13) 0.00739(15)
O1 0.0143(4) 0.0122(4) 0.0298(5) -0.0024(4) 0.0063(4) -0.0007(3)
O2 0.0158(5) 0.0167(4) 0.0294(5) 0.0026(4) 0.0012(4) -0.0030(4)
O3 0.0175(5) 0.0194(4) 0.0137(4) 0.0046(3) -0.0007(4) -0.0001(4)
O4 0.0148(4) 0.0140(4) 0.0246(5) -0.0016(4) 0.0016(4) 0.0048(3)
O5 0.0182(5) 0.0156(4) 0.0191(5) -0.0034(4) -0.0018(4) 0.0051(4)
O6 0.0114(4) 0.0153(4) 0.0152(4) -0.0025(3) 0.0007(3) 0.0014(3)
O7 0.0136(4) 0.0157(4) 0.0140(4) 0.0024(3) 0.0030(3) 0.0072(3)
O8 0.0177(5) 0.0207(5) 0.0323(5) -0.0033(4) -0.0011(4) 0.0106(4)
N1 0.0143(5) 0.0120(5) 0.0218(6) 0.0011(4) -0.0012(4) -0.0002(4)
N2 0.0163(5) 0.0127(5) 0.0156(5) -0.0004(4) -0.0030(4) 0.0043(4)
C1 0.0152(6) 0.0127(5) 0.0127(5) 0.0023(4) 0.0025(5) 0.0026(4)
C2 0.0126(6) 0.0158(6) 0.0222(7) 0.0026(5) 0.0010(5) -0.0003(5)
C3 0.0163(6) 0.0154(6) 0.0134(6) 0.0033(5) 0.0011(5) 0.0006(5)
C4 0.0181(6) 0.0131(6) 0.0186(6) 0.0007(5) -0.0011(5) 0.0025(5)
C5 0.0185(6) 0.0144(6) 0.0160(6) 0.0033(5) 0.0015(5) 0.0031(5)
C6 0.0144(6) 0.0165(6) 0.0181(6) 0.0064(5) 0.0025(5) 0.0058(5)
C7 0.0143(6) 0.0175(6) 0.0129(6) 0.0051(5) 0.0014(5) 0.0015(5)
C8 0.0190(6) 0.0145(6) 0.0171(6) 0.0012(5) 0.0040(5) 0.0045(5)
C9 0.0140(6) 0.0176(6) 0.0191(6) 0.0032(5) 0.0033(5) 0.0066(5)
C10 0.0141(6) 0.0164(6) 0.0166(6) 0.0023(5) 0.0017(5) 0.0030(5)
C11 0.0168(6) 0.0141(6) 0.0153(6) 0.0033(5) 0.0048(5) 0.0046(5)
C12 0.0158(6) 0.0156(6) 0.0173(6) 0.0007(5) -0.0005(5) 0.0045(5)
C13 0.0216(7) 0.0173(6) 0.0156(6) 0.0009(5) -0.0015(5) 0.0091(5)
C14 0.0124(5) 0.0143(6) 0.0137(6) 0.0024(4) 0.0038(5) 0.0033(4)
C15 0.0143(6) 0.0113(5) 0.0152(6) -0.0013(4) 0.0000(5) 0.0031(4)
C16 0.0124(6) 0.0141(5) 0.0118(5) 0.0043(4) 0.0028(4) 0.0050(4)
C17 0.0116(5) 0.0146(6) 0.0109(5) 0.0034(4) 0.0003(4) 0.0027(4)
C18 0.0151(6) 0.0145(6) 0.0144(6) 0.0021(5) 0.0021(5) 0.0055(5)
C19 0.0128(6) 0.0196(6) 0.0164(6) 0.0026(5) 0.0020(5) 0.0063(5)
C20 0.0125(6) 0.0176(6) 0.0160(6) 0.0023(5) 0.0011(5) 0.0026(5)
C21 0.0161(6) 0.0142(6) 0.0154(6) -0.0010(5) 0.0050(5) 0.0037(5)
C22 0.0140(6) 0.0160(6) 0.0128(6) -0.0014(5) 0.0048(5) 0.0038(5)
C23 0.0223(7) 0.0252(7) 0.0140(6) 0.0022(5) 0.0065(5) 0.0088(5)
C24 0.0494(10) 0.0301(8) 0.0194(7) 0.0094(6) 0.0167(7) 0.0188(7)
C25 0.0599(11) 0.0201(7) 0.0244(8) 0.0025(6) 0.0254(8) 0.0013(7)
C26 0.0319(8) 0.0253(7) 0.0223(7) -0.0075(6) 0.0149(6) -0.0098(6)
C27 0.0170(6) 0.0231(6) 0.0157(6) -0.0040(5) 0.0054(5) 0.0008(5)
C28 0.0248(7) 0.0199(7) 0.0281(8) 0.0008(6) 0.0048(6) 0.0123(6)

loop_
_atom_type_symbol
_atom_type_description
_atom_type_scat_dispersion_real
_atom_type_scat_dispersion_imag
_atom_type_scat_source
C C 0.0033 0.0016 'International Tables Vol C Tables 4.2.6.8 and 6.1.1.4'
H H 0.0000 0.0000 'International Tables Vol C Tables 4.2.6.8 and 6.1.1.4'
N N 0.0061 0.0033 'International Tables Vol C Tables 4.2.6.8 and 6.1.1.4'
O O 0.0106 0.0060 'International Tables Vol C Tables 4.2.6.8 and 6.1.1.4'
Cl Cl 0.1484 0.1585 'International Tables Vol C Tables 4.2.6.8 and 6.1.1.4'

loop_
_geom_angle_atom_site_label_1
_geom_angle_atom_site_label_2
_geom_angle_atom_site_label_3
_geom_angle
C1 O1 C2 120.77(10)
C7 O3 C5 114.68(9)
C11 O4 C12 117.54(10)
C17 O6 C15 118.96(9)
C16 O7 C21 113.75(9)
C9 O8 C28 118.27(11)
C3 N1 C4 124.08(11)
C3 N1 H1N 116.5(12)
C4 N1 H1N 119.1(12)
C14 N2 C13 122.08(11)
C14 N2 H2N 119.5(11)
C13 N2 H2N 117.3(11)
O1 C1 C20 126.36(11)
O1 C1 C16 113.31(10)
C20 C1 C16 120.33(11)
O1 C2 C3 108.54(10)
O1 C2 H2A 110.7(9)
C3 C2 H2A 107.0(9)
O1 C2 H2B 112.6(10)
C3 C2 H2B 108.3(10)
H2A C2 H2B 109.5(14)
O2 C3 N1 124.83(12)
O2 C3 C2 119.00(12)
N1 C3 C2 116.14(11)
N1 C4 C5 109.92(10)
N1 C4 H4A 109.5(9)
C5 C4 H4A 112.6(9)
N1 C4 H4B 108.1(10)
C5 C4 H4B 110.0(10)
H4A C4 H4B 106.6(13)
O3 C5 C4 107.24(10)
O3 C5 H5A 106.9(8)
C4 C5 H5A 112.1(8)
O3 C5 H5B 109.1(9)
C4 C5 H5B 109.7(9)
H5A C5 H5B 111.6(12)
C7 C6 C11 118.86(11)
C7 C6 H6 122.6(10)
C11 C6 H6 118.5(9)
C6 C7 O3 117.73(11)
C6 C7 C8 122.08(12)
O3 C7 C8 120.13(11)
C9 C8 C7 117.58(11)
C9 C8 H8 122.5(10)
C7 C8 H8 119.9(10)
O8 C9 C8 124.75(11)
O8 C9 C10 113.73(11)
C8 C9 C10 121.50(11)
C11 C10 C9 119.03(12)
C11 C10 H10 119.3(11)
C9 C10 H10 121.5(11)
O4 C11 C10 123.62(11)
O4 C11 C6 115.48(11)
C10 C11 C6 120.86(12)
O4 C12 C13 106.32(10)
O4 C12 H12A 109.4(9)
C13 C12 H12A 111.0(9)
O4 C12 H12B 112.1(9)
C13 C12 H12B 108.4(9)
H12A C12 H12B 109.6(13)
N2 C13 C12 110.29(11)
N2 C13 H13A 109.5(10)
C12 C13 H13A 110.0(10)
N2 C13 H13B 107.4(9)
C12 C13 H13B 108.9(9)
H13A C13 H13B 110.8(13)
O5 C14 N2 124.38(12)
O5 C14 C15 119.69(11)
N2 C14 C15 115.90(10)
O6 C15 C14 110.22(10)
O6 C15 H15A 112.6(9)
C14 C15 H15A 106.5(9)
O6 C15 H15B 111.5(9)
C14 C15 H15B 107.7(9)
H15A C15 H15B 108.1(13)
O7 C16 C17 119.47(10)
O7 C16 C1 120.02(10)
C17 C16 C1 120.37(11)
O6 C17 C16 114.93(10)
O6 C17 C18 125.09(11)
C16 C17 C18 119.96(11)
C19 C18 C17 118.64(11)
C19 C18 H18 121.4(10)
C17 C18 H18 120.0(10)
C18 C19 C20 122.30(11)
C18 C19 H19 119.0(10)
C20 C19 H19 118.7(10)
C19 C20 C1 118.37(11)
C19 C20 H20 121.0(9)
C1 C20 H20 120.5(9)
O7 C21 C22 112.21(10)
O7 C21 H21A 111.2(9)
C22 C21 H21A 110.6(9)
O7 C21 H21B 105.3(9)
C22 C21 H21B 108.9(9)
H21A C21 H21B 108.4(12)
C27 C22 C23 115.96(12)
C27 C22 C21 120.52(11)
C23 C22 C21 123.49(11)
C24 C23 C22 122.48(13)
C24 C23 Cl1 117.67(11)
C22 C23 Cl1 119.85(10)
C25 C24 C23 119.09(15)
C25 C24 H24 121.4(12)
C23 C24 H24 119.5(12)
C26 C25 C24 120.80(14)
C26 C25 H25 118.1(13)
C24 C25 H25 121.1(13)
C25 C26 C27 118.72(14)
C25 C26 H26 122.4(13)
C27 C26 H26 118.9(13)
C26 C27 C22 122.92(14)
C26 C27 Cl2 118.66(11)
C22 C27 Cl2 118.41(10)
O8 C28 H28A 113.1(10)
O8 C28 H28B 110.3(10)
H28A C28 H28B 107.1(15)
O8 C28 H28C 105.4(12)
H28A C28 H28C 112.5(16)
H28B C28 H28C 108.3(16)

loop_
_geom_bond_atom_site_label_1
_geom_bond_atom_site_label_2
_geom_bond_distance
Cl1 C23 1.7510(14)
Cl2 C27 1.7454(15)
O1 C1 1.3728(15)
O1 C2 1.4275(15)
O2 C3 1.2339(15)
O3 C7 1.4011(15)
O3 C5 1.4565(15)
O4 C11 1.3807(15)
O4 C12 1.4417(15)
O5 C14 1.2355(15)
O6 C17 1.3766(14)
O6 C15 1.4379(14)
O7 C16 1.3870(14)
O7 C21 1.4588(15)
O8 C9 1.3799(15)
O8 C28 1.4394(16)
N1 C3 1.3452(17)
N1 C4 1.4618(16)
N1 H1N 0.830(18)
N2 C14 1.3424(16)
N2 C13 1.4608(16)
N2 H2N 0.851(17)
C1 C20 1.4011(17)
C1 C16 1.4064(17)
C2 C3 1.5325(18)
C2 H2A 0.986(17)
C2 H2B 0.964(17)
C4 C5 1.5222(18)
C4 H4A 1.017(17)
C4 H4B 0.993(18)
C5 H5A 1.004(15)
C5 H5B 0.974(16)
C6 C7 1.3856(18)
C6 C11 1.4019(17)
C6 H6 0.965(16)
C7 C8 1.4097(18)
C8 C9 1.3974(18)
C8 H8 0.960(17)
C9 C10 1.4048(18)
C10 C11 1.3921(17)
C10 H10 0.908(18)
C12 C13 1.5215(18)
C12 H12A 1.010(16)
C12 H12B 0.986(17)
C13 H13A 0.980(17)
C13 H13B 0.987(17)
C14 C15 1.5258(17)
C15 H15A 0.965(16)
C15 H15B 0.996(16)
C16 C17 1.4009(16)
C17 C18 1.4067(17)
C18 C19 1.3988(17)
C18 H18 0.955(16)
C19 C20 1.4010(17)
C19 H19 0.999(17)
C20 H20 0.987(16)
C21 C22 1.5103(17)
C21 H21A 1.021(16)
C21 H21B 0.972(15)
C22 C27 1.4051(17)
C22 C23 1.4065(18)
C23 C24 1.397(2)
C24 C25 1.392(3)
C24 H24 0.99(2)
C25 C26 1.389(3)
C25 H25 0.97(2)
C26 C27 1.398(2)
C26 H26 0.95(2)
C28 H28A 1.030(19)
C28 H28B 1.021(19)
C28 H28C 0.94(2)

loop_
_geom_hbond_atom_site_label_D
_geom_hbond_atom_site_label_H
_geom_hbond_atom_site_label_A
_geom_hbond_distance_DH
_geom_hbond_distance_HA
_geom_hbond_distance_DA
_geom_hbond_angle_DHA
_geom_hbond_site_symmetry_A
N1 H1N O1 0.830(18) 2.147(18) 2.5892(14) 113.2(15) .
N2 H2N O6 0.851(17) 2.245(16) 2.6381(14) 108.2(13) .
C6 H6 O7 0.965(16) 2.433(16) 3.2883(15) 147.6(13) .
C2 H2B O8 0.964(17) 2.838(17) 3.6653(18) 144.5(13) 1_455
C4 H4A O2 1.017(17) 2.705(17) 3.4652(17) 131.6(12) 2_565
C5 H5B O5 0.974(16) 2.453(16) 3.4234(16) 174.3(13) 2_676
C5 H5A O6 1.004(15) 2.762(15) 3.4434(15) 125.5(10) 1_545
C13 H13B O1 0.987(17) 2.954(16) 3.5972(17) 123.8(11) 2_676
C13 H13B O7 0.987(17) 2.787(17) 3.7542(17) 166.8(12) 2_676
C13 H13A O8 0.980(17) 2.585(17) 3.5271(18) 161.3(13) 2_776
C15 H15B O5 0.996(16) 2.834(15) 3.3367(15) 112.0(10) 2_686
C18 H18 O5 0.955(16) 2.527(16) 3.4720(15) 170.2(13) 2_686
C25 H25 O3 0.97(2) 2.63(2) 3.3206(18) 128.3(16) 2_675
C26 H26 O2 0.95(2) 2.39(2) 3.2135(17) 144.8(17) 1_665
C28 H28A O2 1.030(19) 2.54(2) 3.4880(19) 153.0(14) 1_655

loop_
_geom_torsion_atom_site_label_1
_geom_torsion_atom_site_label_2
_geom_torsion_atom_site_label_3
_geom_torsion_atom_site_label_4
_geom_torsion
C2 O1 C1 C20 -6.18(19)
C2 O1 C1 C16 173.19(11)
C1 O1 C2 C3 -167.83(11)
C4 N1 C3 O2 1.3(2)
C4 N1 C3 C2 179.43(12)
O1 C2 C3 O2 -173.82(12)
O1 C2 C3 N1 7.90(16)
C3 N1 C4 C5 -150.89(12)
C7 O3 C5 C4 155.97(10)
N1 C4 C5 O3 -63.76(13)
C11 C6 C7 O3 -174.85(11)
C11 C6 C7 C8 2.26(19)
C5 O3 C7 C6 -99.57(13)
C5 O3 C7 C8 83.25(14)
C6 C7 C8 C9 -1.29(19)
O3 C7 C8 C9 175.75(11)
C28 O8 C9 C8 -16.2(2)
C28 O8 C9 C10 165.47(12)
C7 C8 C9 O8 -179.60(12)
C7 C8 C9 C10 -1.40(19)
O8 C9 C10 C11 -178.57(12)
C8 C9 C10 C11 3.04(19)
C12 O4 C11 C10 27.87(17)
C12 O4 C11 C6 -154.62(11)
C9 C10 C11 O4 175.35(11)
C9 C10 C11 C6 -2.03(19)
C7 C6 C11 O4 -178.14(11)
C7 C6 C11 C10 -0.55(19)
C11 O4 C12 C13 177.00(10)
C14 N2 C13 C12 -160.40(12)
O4 C12 C13 N2 -51.46(14)
C13 N2 C14 O5 10.3(2)
C13 N2 C14 C15 -167.82(11)
C17 O6 C15 C14 131.87(11)
O5 C14 C15 O6 165.47(11)
N2 C14 C15 O6 -16.33(15)
C21 O7 C16 C17 -112.30(12)
C21 O7 C16 C1 72.16(14)
O1 C1 C16 O7 -1.92(16)
C20 C1 C16 O7 177.50(11)
O1 C1 C16 C17 -177.41(11)
C20 C1 C16 C17 2.00(18)
C15 O6 C17 C16 -153.32(11)
C15 O6 C17 C18 28.04(17)
O7 C16 C17 O6 4.18(16)
C1 C16 C17 O6 179.70(10)
O7 C16 C17 C18 -177.11(10)
C1 C16 C17 C18 -1.59(18)
O6 C17 C18 C19 178.65(11)
C16 C17 C18 C19 0.08(18)
C17 C18 C19 C20 1.06(19)
C18 C19 C20 C1 -0.66(19)
O1 C1 C20 C19 178.45(12)
C16 C1 C20 C19 -0.88(18)
C16 O7 C21 C22 72.07(13)
O7 C21 C22 C27 75.74(14)
O7 C21 C22 C23 -106.35(13)
C27 C22 C23 C24 1.55(18)
C21 C22 C23 C24 -176.44(12)
C27 C22 C23 Cl1 -178.52(9)
C21 C22 C23 Cl1 3.48(17)
C22 C23 C24 C25 -0.4(2)
Cl1 C23 C24 C25 179.62(11)
C23 C24 C25 C26 -0.4(2)
C24 C25 C26 C27 0.0(2)
C25 C26 C27 C22 1.2(2)
C25 C26 C27 Cl2 -178.33(11)
C23 C22 C27 C26 -1.95(18)
C21 C22 C27 C26 176.11(12)
C23 C22 C27 Cl2 177.61(9)
C21 C22 C27 Cl2 -4.33(16)
